data_7125486
loop_
_publ_author_name
'Blake, A. J.'
'Brett, M. T.'
'Champness, N. R.'
'Khlobystov, A. N.'
'Long, D. L.'
'Wilson, C.'
'Schr\"oder, M'

_publ_section_title
;
 Inorganic-organic interpenetrating frameworks: 4,4'-bipyridine
 N,N'-dioxide as a bridging hydrogen-bond acceptor.
;
_journal_issue 21
_journal_name_full 'Chemical communications (Cambridge, England)'
_journal_page_first 2258
_journal_page_last 2259
_journal_paper_doi 10.1039/b106348k
_journal_year 2001
_chemical_formula_moiety 'C10 H12 N3 Ni0.50 O7'
_chemical_formula_sum 'C10 H12 N3 Ni0.5 O7'
_chemical_formula_weight 315.58
_chemical_melting_point ?
_chemical_name_common 4,4
_chemical_name_systematic
; 
4,4'-Bipyridyl-(N,N')-dioxide Nickel(II) bisnitrate tetrahydrate complex 
;
_space_group_IT_number 110
_space_group_name_Hall 'I 4bw -2c'
_space_group_name_H-M_alt 'I 41 c d'
_symmetry_cell_setting tetragonal
_symmetry_space_group_name_H-M 'I 41 c d'
_atom_sites_solution_hydrogens 'H2O from difference electron map, others placed geometrically'
_atom_sites_solution_primary direct
_atom_sites_solution_secondary difmap
_audit_creation_method SHELXL-97
_cell_angle_alpha 90.00
_cell_angle_beta 90.00
_cell_angle_gamma 90.00
_cell_formula_units_Z 16
_cell_length_a 19.3091(11)
_cell_length_b 19.3091(11)
_cell_length_c 13.4271(8)
_cell_measurement_reflns_used 5087
_cell_measurement_temperature 150(2)
_cell_measurement_theta_max 28.5
_cell_measurement_theta_min 2.8
_cell_volume 5006.2(5)
_computing_cell_refinement 'Bruker SAINT version 6.02a (Bruker, 2000)'
_computing_data_collection 'Bruker SMART version 5.054 (Bruker, 1998)'
_computing_data_reduction 'Bruker SAINT; Bruker SHELXTL (Bruker, 1997)'
_computing_molecular_graphics 'SHELXL-97 (Sheldrick, 1997)'
_computing_publication_material 'SHELXL-97; PLATON (Spek, 2000)'
_computing_structure_refinement 'SHELXL-97 (Sheldrick, 1997)'
_computing_structure_solution 'SHELXS-97 (Sheldrick, 1990)'
_diffrn_ambient_temperature 150(2)
_diffrn_measured_fraction_theta_full 0.988
_diffrn_measured_fraction_theta_max 0.915
_diffrn_measurement_device_type 'Bruker SMART CCD area detector'
_diffrn_radiation_monochromator graphite
_diffrn_radiation_source 'fine-focus sealed tube'
_diffrn_radiation_type MoK\a
_diffrn_radiation_wavelength 0.71073
_diffrn_reflns_av_R_equivalents 0.0000
_diffrn_reflns_av_sigmaI/netI 0.0150
_diffrn_reflns_limit_h_max 18
_diffrn_reflns_limit_h_min 0
_diffrn_reflns_limit_k_max 25
_diffrn_reflns_limit_k_min 0
_diffrn_reflns_limit_l_max 11
_diffrn_reflns_limit_l_min -17
_diffrn_reflns_number 2454
_diffrn_reflns_theta_full 27.50
_diffrn_reflns_theta_max 28.83
_diffrn_reflns_theta_min 2.11
_diffrn_standards_decay_% none
_diffrn_standards_interval_time 5
_exptl_absorpt_coefficient_mu 0.861
_exptl_absorpt_correction_T_max 0.751
_exptl_absorpt_correction_T_min 0.682
_exptl_absorpt_correction_type multi-scan
_exptl_crystal_colour 'pale green'
_exptl_crystal_density_diffrn 1.675
_exptl_crystal_density_meas ?
_exptl_crystal_density_method 'not measured'
_exptl_crystal_description block
_exptl_crystal_F_000 2608
_exptl_crystal_size_max 0.50
_exptl_crystal_size_mid 0.45
_exptl_crystal_size_min 0.40
_refine_diff_density_max 0.240
_refine_diff_density_min -0.474
_refine_diff_density_rms 0.069
_refine_ls_abs_structure_details 'Flack H D (1983), Acta Cryst. A39, 876-881'
_refine_ls_abs_structure_Flack 0.08(3)
_refine_ls_extinction_coef 'refined to zero'
_refine_ls_extinction_method none
_refine_ls_goodness_of_fit_ref 1.074
_refine_ls_hydrogen_treatment 'H2O refined freely, riding model for others'
_refine_ls_matrix_type full
_refine_ls_number_parameters 203
_refine_ls_number_reflns 2454
_refine_ls_number_restraints 7
_refine_ls_restrained_S_all 1.074
_refine_ls_R_factor_all 0.0276
_refine_ls_R_factor_gt 0.0246
_refine_ls_shift/su_max 0.000
_refine_ls_shift/su_mean 0.000
_refine_ls_structure_factor_coef Fsqd
_refine_ls_weighting_details 'calc w=1/[\s^2^(Fo^2^)+(0.0395P)^2^+1.2373P] where P=(Fo^2^+2Fc^2^)/3'
_refine_ls_weighting_scheme calc
_refine_ls_wR_factor_gt 0.0637
_refine_ls_wR_factor_ref 0.0650
_reflns_number_gt 2259
_reflns_number_total 2454
_reflns_threshold_expression >2sigma(I)
_cod_data_source_file b106348k.txt
_cod_data_source_block nibyno
_cod_depositor_comments
;
The following automatic conversions were performed:

data item '_chemical_melting_point' value 'unknown' was changed to
'?' -- the value is undefined or not given.

data item '_symmetry_cell_setting' value 'Tetragonal' was changed to
'tetragonal' in accordance with the
/home/saulius/struct/COD-crude-data/automatic-downloads/DataCite-retrospective/RSC/depositions/lib/dictionaries/cif_core.dic
dictionary named 'cif_core.dic' version 2.4.2 last updated on
2011-04-26.

data item '_exptl_crystal_density_meas' value 'not measured' was
changed to '?' -- the value is perceived as not measured.

Automatic conversion script
Id: cif_fix_values 6909 2019-04-08 15:41:33Z antanas 
;
_cod_original_sg_symbol_H-M I4(1)cd
_cod_original_formula_sum 'C10 H12 N3 Ni0.50 O7'
_cod_database_code 7125486

loop_
_symmetry_equiv_pos_as_xyz
'x, y, z'
'-x+1/2, -y+1/2, z+1/2'
'-y, x+1/2, z+1/4'
'y+1/2, -x, z+3/4'
'x, -y, z+1/2'
'-x+1/2, y+1/2, z'
'-y, -x+1/2, z+3/4'
'y+1/2, x, z+1/4'
'x+1/2, y+1/2, z+1/2'
'-x+1, -y+1, z+1'
'-y+1/2, x+1, z+3/4'
'y+1, -x+1/2, z+5/4'
'x+1/2, -y+1/2, z+1'
'-x+1, y+1, z+1/2'
'-y+1/2, -x+1, z+5/4'
'y+1, x+1/2, z+3/4'

loop_
_atom_site_label
_atom_site_type_symbol
_atom_site_fract_x
_atom_site_fract_y
_atom_site_fract_z
_atom_site_U_iso_or_equiv
_atom_site_adp_type
_atom_site_occupancy
_atom_site_symmetry_multiplicity
_atom_site_calc_flag
_atom_site_refinement_flags
Ni1 Ni 0.5000 0.5000 0.76160(12) 0.01333(9) Uani 1 2 d S
O1A O 0.59848(6) 0.45604(6) 0.76175(14) 0.0226(3) Uani 1 1 d .
O1W O 0.45974(8) 0.43730(7) 0.65506(12) 0.0176(3) Uani 1 1 d D
H1WB H 0.4859(11) 0.4102(11) 0.6255(16) 0.030(7) Uiso 1 1 d D
H1WA H 0.4387(13) 0.4611(12) 0.6128(15) 0.041(9) Uiso 1 1 d D
O1 O 0.88132(5) 0.01207(6) 0.50650(16) 0.0206(3) Uani 1 1 d .
O10 O 0.51354(6) 0.35345(6) 0.51759(14) 0.0192(3) Uani 1 1 d .
O2W O 0.45336(8) 0.44064(7) 0.86838(13) 0.0176(3) Uani 1 1 d D
H2WB H 0.4711(14) 0.4127(12) 0.9073(17) 0.059(10) Uiso 1 1 d D
H2WA H 0.4285(11) 0.4676(11) 0.9021(16) 0.036(8) Uiso 1 1 d D
O2A O 0.57053(7) 0.34736(7) 0.75283(19) 0.0421(4) Uani 1 1 d .
O3A O 0.67798(7) 0.37806(7) 0.74877(17) 0.0337(4) Uani 1 1 d .
N1A N 0.61531(7) 0.39216(7) 0.75425(19) 0.0199(3) Uani 1 1 d .
N1 N 0.83202(7) 0.05994(7) 0.50059(14) 0.0170(3) Uani 1 1 d .
N10 N 0.56496(7) 0.30782(7) 0.51643(15) 0.0169(3) Uani 1 1 d .
C2 C 0.76487(8) 0.03991(8) 0.50622(18) 0.0203(4) Uani 1 1 d .
H2A H 0.7538 -0.0080 0.5096 0.024 Uiso 1 1 calc R
C3 C 0.71257(8) 0.08815(8) 0.5071(2) 0.0205(4) Uani 1 1 d .
H3A H 0.6658 0.0733 0.5113 0.025 Uiso 1 1 calc R
C4 C 0.72760(8) 0.15894(8) 0.50190(17) 0.0160(4) Uani 1 1 d .
C5 C 0.79733(9) 0.17751(10) 0.49298(17) 0.0202(4) Uani 1 1 d .
H5A H 0.8096 0.2250 0.4874 0.024 Uiso 1 1 calc R
C6 C 0.84843(10) 0.12766(10) 0.49223(17) 0.0206(4) Uani 1 1 d .
H6A H 0.8956 0.1411 0.4858 0.025 Uiso 1 1 calc R
C7 C 0.67170(8) 0.21170(8) 0.50759(19) 0.0163(3) Uani 1 1 d .
C8 C 0.60195(8) 0.19149(8) 0.50511(19) 0.0191(4) Uani 1 1 d .
H8A H 0.5907 0.1437 0.5001 0.023 Uiso 1 1 calc R
C9 C 0.54961(8) 0.23968(8) 0.50984(19) 0.0190(4) Uani 1 1 d .
H9A H 0.5026 0.2251 0.5085 0.023 Uiso 1 1 calc R
C11 C 0.63145(9) 0.32949(9) 0.52053(17) 0.0193(4) Uani 1 1 d .
H11A H 0.6413 0.3775 0.5265 0.023 Uiso 1 1 calc R
C12 C 0.68505(9) 0.28250(9) 0.51620(18) 0.0190(4) Uani 1 1 d .
H12A H 0.7316 0.2984 0.5191 0.023 Uiso 1 1 calc R

loop_
_atom_site_aniso_label
_atom_site_aniso_U_11
_atom_site_aniso_U_22
_atom_site_aniso_U_33
_atom_site_aniso_U_23
_atom_site_aniso_U_13
_atom_site_aniso_U_12
Ni1 0.01168(13) 0.01231(13) 0.01601(17) 0.000 0.000 -0.00010(12)
O1A 0.0160(6) 0.0151(5) 0.0368(8) -0.0024(7) -0.0006(7) 0.0021(4)
O1W 0.0166(7) 0.0172(7) 0.0191(9) -0.0027(6) -0.0023(6) 0.0028(6)
O1 0.0161(5) 0.0210(6) 0.0249(8) -0.0027(9) 0.0002(8) 0.0078(4)
O10 0.0178(6) 0.0154(5) 0.0243(8) 0.0019(7) 0.0023(8) 0.0061(4)
O2W 0.0171(7) 0.0148(6) 0.0208(9) 0.0017(6) 0.0026(6) 0.0020(6)
O2A 0.0275(7) 0.0191(6) 0.0797(14) 0.0001(10) -0.0053(10) -0.0036(5)
O3A 0.0194(7) 0.0312(7) 0.0504(11) -0.0057(9) -0.0016(8) 0.0098(5)
N1A 0.0183(7) 0.0179(7) 0.0235(9) -0.0017(8) -0.0033(8) 0.0036(6)
N1 0.0147(6) 0.0191(7) 0.0171(9) -0.0019(7) -0.0010(7) 0.0033(5)
N10 0.0171(6) 0.0155(6) 0.0180(8) -0.0007(8) 0.0013(7) 0.0028(5)
C2 0.0170(8) 0.0149(7) 0.0290(12) -0.0024(10) -0.0020(11) -0.0022(6)
C3 0.0149(7) 0.0190(8) 0.0275(11) -0.0013(10) -0.0003(10) -0.0022(6)
C4 0.0144(7) 0.0164(8) 0.0171(10) 0.0004(8) -0.0005(8) 0.0001(6)
C5 0.0175(8) 0.0182(8) 0.0249(13) 0.0026(8) -0.0006(8) -0.0026(7)
C6 0.0150(8) 0.0219(9) 0.0250(13) 0.0019(8) 0.0008(8) -0.0012(7)
C7 0.0163(7) 0.0146(7) 0.0182(9) 0.0007(9) -0.0002(9) 0.0012(6)
C8 0.0178(8) 0.0135(7) 0.0259(11) 0.0008(9) -0.0003(10) -0.0003(6)
C9 0.0154(7) 0.0173(8) 0.0243(10) 0.0002(9) 0.0012(10) -0.0016(6)
C11 0.0197(8) 0.0145(7) 0.0237(12) -0.0005(8) -0.0002(9) -0.0012(6)
C12 0.0150(7) 0.0179(8) 0.0241(11) 0.0003(10) -0.0025(9) -0.0031(6)

loop_
_atom_type_symbol
_atom_type_description
_atom_type_scat_dispersion_real
_atom_type_scat_dispersion_imag
_atom_type_scat_source
C C 0.0033 0.0016 'International Tables Vol C Tables 4.2.6.8 and 6.1.1.4'
H H 0.0000 0.0000 'International Tables Vol C Tables 4.2.6.8 and 6.1.1.4'
N N 0.0061 0.0033 'International Tables Vol C Tables 4.2.6.8 and 6.1.1.4'
O O 0.0106 0.0060 'International Tables Vol C Tables 4.2.6.8 and 6.1.1.4'
Ni Ni 0.3393 1.1124 'International Tables Vol C Tables 4.2.6.8 and 6.1.1.4'

loop_
_geom_angle_atom_site_label_1
_geom_angle_atom_site_label_2
_geom_angle_atom_site_label_3
_geom_angle
_geom_angle_site_symmetry_1
_geom_angle_site_symmetry_3
O1W Ni1 O1W 90.33(11) . 10_554
O1W Ni1 O2W 176.11(6) . 10_554
O1W Ni1 O2W 89.49(5) 10_554 10_554
O1W Ni1 O2W 89.49(5) . .
O1W Ni1 O2W 176.11(6) 10_554 .
O2W Ni1 O2W 90.95(12) 10_554 .
O1W Ni1 O1A 83.92(7) . 10_554
O1W Ni1 O1A 96.16(7) 10_554 10_554
O2W Ni1 O1A 99.97(7) 10_554 10_554
O2W Ni1 O1A 79.96(6) . 10_554
O1W Ni1 O1A 96.16(7) . .
O1W Ni1 O1A 83.92(7) 10_554 .
O2W Ni1 O1A 79.96(6) 10_554 .
O2W Ni1 O1A 99.97(7) . .
O1A Ni1 O1A 179.89(14) 10_554 .
N1A O1A Ni1 128.67(10) . .
O2A N1A O3A 122.19(15) . .
O2A N1A O1A 120.22(14) . .
O3A N1A O1A 117.59(13) . .
O1 N1 C6 120.69(14) . .
O1 N1 C2 118.91(13) . .
C6 N1 C2 120.37(14) . .
O10 N10 C11 120.30(13) . .
O10 N10 C9 118.88(13) . .
C11 N10 C9 120.82(14) . .
N1 C2 C3 120.68(15) . .
C2 C3 C4 120.63(15) . .
C5 C4 C3 117.03(15) . .
C5 C4 C7 121.87(14) . .
C3 C4 C7 121.10(14) . .
C6 C5 C4 120.72(17) . .
N1 C6 C5 120.51(17) . .
C12 C7 C8 116.85(15) . .
C12 C7 C4 122.79(14) . .
C8 C7 C4 120.36(14) . .
C9 C8 C7 121.09(16) . .
N10 C9 C8 120.04(15) . .
N10 C11 C12 120.53(16) . .
C11 C12 C7 120.65(16) . .

loop_
_geom_bond_atom_site_label_1
_geom_bond_atom_site_label_2
_geom_bond_distance
_geom_bond_site_symmetry_2
Ni1 O1W 2.0289(19) .
Ni1 O1W 2.0289(19) 10_554
Ni1 O2W 2.0446(19) 10_554
Ni1 O2W 2.0446(19) .
Ni1 O1A 2.0824(11) 10_554
Ni1 O1A 2.0824(11) .
O1A N1A 1.2796(18) .
O1 N1 1.3293(16) .
O10 N10 1.3275(17) .
O2A N1A 1.2232(18) .
O3A N1A 1.2425(19) .
N1 C6 1.350(2) .
N1 C2 1.355(2) .
N10 C11 1.351(2) .
N10 C9 1.352(2) .
C2 C3 1.374(2) .
C3 C4 1.399(2) .
C4 C5 1.398(2) .
C4 C7 1.486(2) .
C5 C6 1.378(3) .
C7 C12 1.396(2) .
C7 C8 1.403(2) .
C8 C9 1.375(2) .
C11 C12 1.378(2) .

loop_
_geom_hbond_atom_site_label_D
_geom_hbond_atom_site_label_H
_geom_hbond_atom_site_label_A
_geom_hbond_distance_DH
_geom_hbond_distance_HA
_geom_hbond_distance_DA
_geom_hbond_angle_DHA
_geom_hbond_site_symmetry_A
O1W H1WA O1 0.836(10) 1.879(13) 2.688(2) 162(3) 13_454
O1W H1WB O10 0.829(10) 1.893(14) 2.666(2) 155(2) .
O2W H2WA O1 0.841(10) 1.879(13) 2.697(2) 164(2) 9_455
O2W H2WB O10 0.825(10) 1.895(14) 2.694(2) 163(3) 14_545
